data_1523636
loop_
_publ_author_name
'Freiburg, C.'
'Grushko, B.'

_publ_section_title
;
 An Al13 Fe4 phase in the Al-Cu-Fe alloy system
;
_journal_name_full 'Journal of Alloys Compd.'
_journal_page_first 149
_journal_page_last 152
_journal_volume 210
_journal_year 1994
_chemical_formula_sum 'Al37 Cu2 Fe12'
_space_group_IT_number 12
_symmetry_space_group_name_Hall '-C 2y'
_symmetry_space_group_name_H-M 'C 1 2/m 1'
_cell_angle_alpha 90
_cell_angle_beta 108.07
_cell_angle_gamma 90
_cell_formula_units_Z 2
_cell_length_a 15.603
_cell_length_b 7.9404
_cell_length_c 12.506
_cell_volume 1472.999
_citation_journal_id_ASTM JALCEU
_cod_data_source_file Freiburg_JALCEU_1994_1118.cif
_cod_data_source_block Al37Cu2Fe12
_cod_database_code 1523636

loop_
_symmetry_equiv_pos_as_xyz
x,y,z
-x,y,-z
-x,-y,-z
x,-y,z
x+1/2,y+1/2,z
-x+1/2,y+1/2,-z
-x+1/2,-y+1/2,-z
x+1/2,-y+1/2,z

loop_
_atom_site_label
_atom_site_type_symbol
_atom_site_fract_x
_atom_site_fract_y
_atom_site_fract_z
_atom_site_occupancy
_atom_site_U_iso_or_equiv
Al1 Al 0 0.25 0 1 0.0
Al2 Al 0.482 0 0.829 1 0.0
Al11 Al 0.487 0.22 0.331 1 0.0
Al6 Al 0.923 0 0.417 1 0.0
Al7 Al 0.696 0 0.229 1 0.0
Fe4 Fe 0.914 0 0.62 1 0.0
Al9 Al 0.181 0.223 0.336 1 0.0
Al8 Al 0.321 0 0.272 1 0.0
Fe5 Fe 0.318 0.305 0.278 1 0.0
Al14 Al 0 0.5 0.5 0.33 0.0
Fe1 Fe 0.395 0 0.629 1 0.0
Al13 Al 0.184 0.22 0.112 1 0.0
Fe2 Fe 0.6 0 0.017 1 0.0
Al12 Al 0.365 0.215 0.11 1 0.0
Al3 Al 0.765 0 0.052 1 0.0
Al4 Al 0.937 0 0.823 1 0.0
Al10 Al 0.367 0.208 0.478 1 0.0
Al15 Al 0.919 0 0.216 0.33 0.0
Cu14 Cu 0 0.5 0.5 0.67 0.0
Cu15 Cu 0.919 0 0.216 0.67 0.0
Fe3 Fe 0.911 0 0.008 1 0.0
Al5 Al 0.768 0 0.457 1 0.0
